data_7153497
loop_
_publ_author_name
'Xie, Yun'
'Maxson, Tucker'
'Tor, Yitzhak'

_publ_section_title
;
 Fluorescent nucleoside analogue displays enhanced emission upon pairing
 with guanine.
;
_journal_issue 22
_journal_name_full 'Organic &amp; biomolecular chemistry'
_journal_page_first 5053
_journal_page_last 5055
_journal_paper_doi 10.1039/c0ob00413h
_journal_volume 8
_journal_year 2010
_chemical_absolute_configuration ad
_chemical_formula_sum 'C13 H17 N3 O6'
_chemical_formula_weight 311.30
_chemical_name_common ADDTop
_chemical_name_systematic
;
?
;
_space_group.centring_type P

_space_group_IT_number 19
_space_group.IT_number 19

_symmetry_cell_setting orthorhombic
_symmetry_space_group_name_Hall 'P 2ac 2ab'
_symmetry_space_group_name_H-M 'P 21 21 21'
_atom_sites_solution_hydrogens geom
_atom_sites_solution_primary direct
_atom_sites_solution_secondary difmap
_audit_creation_method SHELXL-97
_cell_angle_alpha 90.00
_cell_angle_beta 90.00
_cell_angle_gamma 90.00
_cell_formula_units_Z 4
_cell_length_a 6.837(2)
_cell_length_b 10.470(5)
_cell_length_c 18.506(6)
_cell_measurement_temperature 100(2)
_cell_volume 1324.7(9)
_computing_cell_refinement 'Bruker ApexII'
_computing_data_collection 'Bruker ApexII'
_computing_data_reduction 'Bruker SMART'
_computing_molecular_graphics ORTEP-32
_computing_publication_material WinGX
_computing_structure_refinement SHELXL-97
_computing_structure_solution SIR-2004
_diffrn_ambient_temperature 100(2)
_diffrn_measured_fraction_theta_full 0.981
_diffrn_measured_fraction_theta_max 0.969
_diffrn_measurement_device_type KappaApexII
_diffrn_measurement_method 'phi and omega scans'
_diffrn_radiation_monochromator graphite
_diffrn_radiation_source 'fine-focus sealed tube'
_diffrn_radiation_type CuK\a
_diffrn_radiation_wavelength 1.54178
_diffrn_reflns_av_R_equivalents 0.0245
_diffrn_reflns_av_sigmaI/netI 0.0331
_diffrn_reflns_limit_h_max 8
_diffrn_reflns_limit_h_min -7
_diffrn_reflns_limit_k_max 12
_diffrn_reflns_limit_k_min -9
_diffrn_reflns_limit_l_max 21
_diffrn_reflns_limit_l_min -22
_diffrn_reflns_number 6001
_diffrn_reflns_theta_full 67.00
_diffrn_reflns_theta_max 68.50
_diffrn_reflns_theta_min 4.78
_exptl_absorpt_coefficient_mu 1.064
_exptl_absorpt_correction_T_max 0.9790
_exptl_absorpt_correction_T_min 0.8567
_exptl_absorpt_correction_type multi-scan
_exptl_absorpt_process_details SADABS
_exptl_crystal_colour colorless
_exptl_crystal_density_diffrn 1.561
_exptl_crystal_density_method 'not measured'
_exptl_crystal_description needle
_exptl_crystal_F_000 656
_exptl_crystal_size_max 0.15
_exptl_crystal_size_mid 0.02
_exptl_crystal_size_min 0.02
_refine_diff_density_max 0.256
_refine_diff_density_min -0.204
_refine_diff_density_rms 0.056
_refine_ls_abs_structure_details 'Flack H D (1983), Acta Cryst. A39, 876-881'
_refine_ls_abs_structure_Flack -0.2(2)
_refine_ls_extinction_coef 0.0033(5)
_refine_ls_extinction_expression Fc^*^=kFc[1+0.001xFc^2^\l^3^/sin(2\q)]^-1/4^
_refine_ls_extinction_method SHELXL
_refine_ls_goodness_of_fit_ref 1.059
_refine_ls_hydrogen_treatment mixed
_refine_ls_matrix_type full
_refine_ls_number_parameters 208
_refine_ls_number_reflns 2269
_refine_ls_number_restraints 0
_refine_ls_restrained_S_all 1.059
_refine_ls_R_factor_all 0.0409
_refine_ls_R_factor_gt 0.0358
_refine_ls_shift/su_max 0.000
_refine_ls_shift/su_mean 0.000
_refine_ls_structure_factor_coef Fsqd
_refine_ls_weighting_details 'calc w=1/[\s^2^(Fo^2^)+(0.0581P)^2^+0.0000P] where P=(Fo^2^+2Fc^2^)/3'
_refine_ls_weighting_scheme calc
_refine_ls_wR_factor_gt 0.0882
_refine_ls_wR_factor_ref 0.0910
_reflns_number_gt 2037
_reflns_number_total 2269
_reflns_threshold_expression >2sigma(I)
_cod_data_source_file c0ob00413h.txt
_cod_data_source_block tor41
_cod_depositor_comments
;
The following automatic conversions were performed:

'_symmetry_cell_setting' value 'Orthorhombic' changed to
'orthorhombic' according to
/home/saulius/struct/CIF-dictionaries/cif_core.dic dictionary named
'cif_core.dic' version 2.4.2 from 2011-04-26.

Automatic conversion script
Id: cif_fix_values 1891 2012-01-12 08:04:46Z andrius 

The following automatic conversions were performed:

'_space_group.centring_type' value 'primitive' was replaced with the
value 'P' as specified in the replacement file
'/home/antanas/src/cod-tools/trunk/data/replacement-values/replacement_values.lst'.

Automatic conversion script
Id: cif_fix_values 5642 2017-10-24 12:04:52Z antanas 
;
_cod_original_sg_symbol_H-M P2(1)2(1)2(1)
_cod_database_code 7153497

loop_
_symmetry_equiv_pos_as_xyz
'x, y, z'
'-x+1/2, -y, z+1/2'
'x+1/2, -y+1/2, -z'
'-x, y+1/2, -z+1/2'

loop_
_atom_site_label
_atom_site_type_symbol
_atom_site_fract_x
_atom_site_fract_y
_atom_site_fract_z
_atom_site_U_iso_or_equiv
_atom_site_adp_type
_atom_site_occupancy
_atom_site_symmetry_multiplicity
_atom_site_calc_flag
_atom_site_refinement_flags
C1 C 0.6260(3) 0.85690(18) 0.01043(11) 0.0158(4) Uani 1 1 d .
C2 C 0.6379(3) 0.84519(19) 0.08503(11) 0.0179(4) Uani 1 1 d .
H2 H 0.6483 0.9198 0.1140 0.022 Uiso 1 1 calc R
C3 C 0.6346(3) 0.72544(19) 0.11803(11) 0.0188(4) Uani 1 1 d .
C4 C 0.6201(3) 0.61478(19) 0.07447(12) 0.0195(4) Uani 1 1 d .
H4 H 0.6173 0.5325 0.0961 0.023 Uiso 1 1 calc R
C5 C 0.6100(3) 0.62722(19) 0.00076(12) 0.0180(4) Uani 1 1 d .
H5 H 0.6000 0.5525 -0.0281 0.022 Uiso 1 1 calc R
C6 C 0.6140(3) 0.7467(2) -0.03308(11) 0.0166(4) Uani 1 1 d .
C7 C 0.6088(3) 0.75658(18) -0.11061(11) 0.0163(4) Uani 1 1 d .
C8 C 0.6319(3) 0.98927(18) -0.09770(11) 0.0157(4) Uani 1 1 d .
C9 C 0.6385(3) 1.09785(19) 0.01676(11) 0.0167(4) Uani 1 1 d .
H101 H 0.6432 1.1700 -0.0186 0.020 Uiso 1 1 calc R
C10 C 0.4722(3) 1.1238(2) 0.07060(12) 0.0199(5) Uani 1 1 d .
H10A H 0.3708 1.1793 0.0489 0.024 Uiso 1 1 calc R
H10B H 0.4106 1.0430 0.0867 0.024 Uiso 1 1 calc R
C11 C 0.5747(3) 1.19108(18) 0.13362(11) 0.0162(4) Uani 1 1 d .
H11 H 0.5567 1.1414 0.1793 0.019 Uiso 1 1 calc R
C12 C 0.7923(3) 1.19400(19) 0.11207(11) 0.0159(4) Uani 1 1 d .
H12 H 0.8231 1.2794 0.0907 0.019 Uiso 1 1 calc R
C13 C 0.9361(3) 1.16672(19) 0.17246(11) 0.0180(5) Uani 1 1 d .
H13A H 1.0687 1.1567 0.1517 0.022 Uiso 1 1 calc R
H13B H 0.9390 1.2404 0.2060 0.022 Uiso 1 1 calc R
N1 N 0.6187(3) 0.87971(15) -0.13737(9) 0.0170(4) Uani 1 1 d .
H1 H 0.6162 0.8883 -0.1847 0.020 Uiso 1 1 calc R
N2 N 0.6296(3) 0.97765(15) -0.02370(9) 0.0158(4) Uani 1 1 d .
N3 N 0.6475(3) 0.71563(17) 0.19058(10) 0.0235(4) Uani 1 1 d .
H3A H 0.6579 0.7849 0.2172 0.028 Uiso 1 1 calc R
H3B H 0.6454 0.6400 0.2112 0.028 Uiso 1 1 calc R
O1 O 0.5974(2) 0.66558(13) -0.15316(8) 0.0205(3) Uani 1 1 d .
O2 O 0.6430(2) 1.09320(12) -0.12922(8) 0.0188(3) Uani 1 1 d .
O3 O 0.8156(2) 1.09857(13) 0.05751(8) 0.0176(3) Uani 1 1 d .
O4 O 0.5152(2) 1.32051(13) 0.14379(9) 0.0248(4) Uani 1 1 d .
H4A H 0.3937 1.3263 0.1379 0.037 Uiso 1 1 calc R
O5 O 0.8867(2) 1.05415(13) 0.21191(8) 0.0193(3) Uani 1 1 d .
H5A H 0.9394 0.9905 0.1923 0.029 Uiso 1 1 calc R
O6 O 0.6307(3) 0.46609(14) 0.26130(9) 0.0247(4) Uani 1 1 d .
H6B H 0.611(4) 0.413(2) 0.2242(15) 0.037 Uiso 1 1 d .
H6A H 0.722(4) 0.420(2) 0.2869(17) 0.037 Uiso 1 1 d .

loop_
_atom_site_aniso_label
_atom_site_aniso_U_11
_atom_site_aniso_U_22
_atom_site_aniso_U_33
_atom_site_aniso_U_23
_atom_site_aniso_U_13
_atom_site_aniso_U_12
C1 0.0145(10) 0.0134(10) 0.0194(10) 0.0011(8) 0.0000(8) -0.0008(8)
C2 0.0207(10) 0.0165(10) 0.0166(10) -0.0002(8) 0.0013(8) 0.0004(9)
C3 0.0174(10) 0.0189(10) 0.0202(11) -0.0007(9) 0.0019(9) 0.0003(9)
C4 0.0194(10) 0.0144(9) 0.0246(11) 0.0038(8) 0.0009(9) -0.0010(9)
C5 0.0185(10) 0.0156(10) 0.0200(10) -0.0016(8) 0.0027(9) -0.0004(9)
C6 0.0159(10) 0.0158(10) 0.0181(10) 0.0003(8) 0.0015(8) -0.0007(9)
C7 0.0158(10) 0.0149(9) 0.0182(10) -0.0020(9) -0.0010(8) -0.0002(8)
C8 0.0151(10) 0.0150(10) 0.0169(10) -0.0006(8) -0.0007(8) -0.0005(9)
C9 0.0212(11) 0.0146(10) 0.0143(9) -0.0003(8) -0.0011(9) -0.0016(9)
C10 0.0213(11) 0.0189(11) 0.0195(11) -0.0007(9) -0.0002(9) 0.0011(9)
C11 0.0205(11) 0.0102(9) 0.0178(10) -0.0013(8) 0.0024(8) 0.0021(8)
C12 0.0218(11) 0.0132(9) 0.0127(10) -0.0019(8) 0.0016(8) -0.0012(8)
C13 0.0217(11) 0.0161(10) 0.0162(10) -0.0014(9) -0.0003(8) -0.0032(8)
N1 0.0234(9) 0.0168(8) 0.0108(8) -0.0012(7) 0.0012(7) -0.0005(8)
N2 0.0209(9) 0.0117(8) 0.0149(8) -0.0006(7) 0.0009(7) -0.0011(8)
N3 0.0366(11) 0.0165(9) 0.0175(9) 0.0031(7) 0.0013(8) -0.0001(8)
O1 0.0254(8) 0.0172(7) 0.0189(7) -0.0060(6) 0.0020(6) -0.0011(6)
O2 0.0241(8) 0.0152(7) 0.0169(7) 0.0013(6) 0.0000(6) -0.0012(6)
O3 0.0200(8) 0.0173(7) 0.0155(7) -0.0034(6) -0.0014(6) -0.0001(6)
O4 0.0232(8) 0.0160(7) 0.0351(9) -0.0065(7) -0.0043(7) 0.0058(6)
O5 0.0274(8) 0.0147(7) 0.0157(7) 0.0011(6) 0.0001(6) 0.0021(7)
O6 0.0340(9) 0.0176(7) 0.0226(8) -0.0008(6) -0.0026(7) 0.0026(7)

loop_
_atom_type_symbol
_atom_type_description
_atom_type_scat_dispersion_real
_atom_type_scat_dispersion_imag
_atom_type_scat_source
C C 0.0181 0.0091 'International Tables Vol C Tables 4.2.6.8 and 6.1.1.4'
H H 0.0000 0.0000 'International Tables Vol C Tables 4.2.6.8 and 6.1.1.4'
N N 0.0311 0.0180 'International Tables Vol C Tables 4.2.6.8 and 6.1.1.4'
O O 0.0492 0.0322 'International Tables Vol C Tables 4.2.6.8 and 6.1.1.4'

loop_
_geom_angle_atom_site_label_1
_geom_angle_atom_site_label_2
_geom_angle_atom_site_label_3
_geom_angle
C2 C1 C6 119.94(19)
C2 C1 N2 121.49(18)
C6 C1 N2 118.56(18)
C1 C2 C3 120.92(19)
C1 C2 H2 119.5
C3 C2 H2 119.5
N3 C3 C2 120.20(18)
N3 C3 C4 120.60(19)
C2 C3 C4 119.20(19)
C5 C4 C3 119.48(19)
C5 C4 H4 120.3
C3 C4 H4 120.3
C4 C5 C6 121.94(19)
C4 C5 H5 119.0
C6 C5 H5 119.0
C5 C6 C1 118.51(19)
C5 C6 C7 120.70(19)
C1 C6 C7 120.79(19)
O1 C7 N1 119.52(19)
O1 C7 C6 125.44(19)
N1 C7 C6 115.04(17)
O2 C8 N1 119.33(18)
O2 C8 N2 123.25(18)
N1 C8 N2 117.42(17)
O3 C9 N2 108.05(17)
O3 C9 C10 106.55(17)
N2 C9 C10 116.88(18)
O3 C9 H101 108.4
N2 C9 H101 108.4
C10 C9 H101 108.4
C11 C10 C9 103.66(17)
C11 C10 H10A 111.0
C9 C10 H10A 111.0
C11 C10 H10B 111.0
C9 C10 H10B 111.0
H10A C10 H10B 109.0
O4 C11 C10 113.99(17)
O4 C11 C12 106.89(16)
C10 C11 C12 104.71(17)
O4 C11 H11 110.3
C10 C11 H11 110.3
C12 C11 H11 110.3
O3 C12 C13 108.46(16)
O3 C12 C11 106.07(16)
C13 C12 C11 115.58(17)
O3 C12 H12 108.8
C13 C12 H12 108.8
C11 C12 H12 108.8
O5 C13 C12 112.30(17)
O5 C13 H13A 109.1
C12 C13 H13A 109.1
O5 C13 H13B 109.1
C12 C13 H13B 109.1
H13A C13 H13B 107.9
C8 N1 C7 126.46(17)
C8 N1 H1 116.8
C7 N1 H1 116.8
C8 N2 C1 121.63(16)
C8 N2 C9 115.61(16)
C1 N2 C9 122.72(16)
C3 N3 H3A 120.0
C3 N3 H3B 120.0
H3A N3 H3B 120.0
C9 O3 C12 106.39(15)
C11 O4 H4A 109.5
C13 O5 H5A 109.5
H6B O6 H6A 100(2)

loop_
_geom_bond_atom_site_label_1
_geom_bond_atom_site_label_2
_geom_bond_distance
C1 C2 1.388(3)
C1 C6 1.410(3)
C1 N2 1.413(3)
C2 C3 1.395(3)
C2 H2 0.9500
C3 N3 1.349(3)
C3 C4 1.415(3)
C4 C5 1.372(3)
C4 H4 0.9500
C5 C6 1.399(3)
C5 H5 0.9500
C6 C7 1.439(3)
C7 O1 1.238(2)
C7 N1 1.383(2)
C8 O2 1.237(2)
C8 N1 1.365(2)
C8 N2 1.375(2)
C9 O3 1.427(3)
C9 N2 1.466(3)
C9 C10 1.536(3)
C9 H101 1.0000
C10 C11 1.532(3)
C10 H10A 0.9900
C10 H10B 0.9900
C11 O4 1.427(2)
C11 C12 1.541(3)
C11 H11 1.0000
C12 O3 1.429(3)
C12 C13 1.516(3)
C12 H12 1.0000
C13 O5 1.427(2)
C13 H13A 0.9900
C13 H13B 0.9900
N1 H1 0.8800
N3 H3A 0.8800
N3 H3B 0.8800
O4 H4A 0.8400
O5 H5A 0.8400
O6 H6B 0.89(3)
O6 H6A 0.92(3)
